data_8102524
loop_
_publ_author_name
'Ren-Yun Kuang'
'Xiao-Niu Fang'
'Yin-Qiu Liu'
'Xiao-Chun Zhou'

_publ_contact_author
;
 Ren-Yun Kuang
;
_publ_section_title
;
 Crystal structure of [2-(diphenylphosphino)phenyliminoethyl]ferrocene,
 Fe(C5H5)(C25H21NP)
;
_journal_issue 4
_journal_name_full 'Zeitschrift f\"ur Kristallographie - New Crystal Structures'
_journal_page_first 649
_journal_volume 224
_journal_year 2009
_chemical_formula_moiety 'C30 H26 Fe N P'
_chemical_formula_sum 'C30 H26 Fe N P'
_chemical_formula_weight 487.34
_chemical_name_systematic
; 
[2-(Diphenylphosphino)phenyliminoaethyl]
-ferrocene,C~30~H~26~NPFe
;
_space_group_IT_number 14
_symmetry_cell_setting monoclinic
_symmetry_space_group_name_Hall '-P 2yn'
_symmetry_space_group_name_H-M 'P 1 21/n 1'
_atom_sites_solution_hydrogens geom
_atom_sites_solution_primary direct
_atom_sites_solution_secondary difmap
_audit_creation_method SHELXL-97
_cell_angle_alpha 90.00
_cell_angle_beta 90.85(3)
_cell_angle_gamma 90.00
_cell_formula_units_Z 4
_cell_length_a 10.750(2)
_cell_length_b 9.0770(18)
_cell_length_c 24.489(5)
_cell_measurement_temperature 293(2)
_cell_volume 2389.3(8)
_computing_cell_refinement 'SAINT (Bruker, 2003)'
_computing_data_collection 'SMART (Bruker, 1997)'
_computing_data_reduction SAINT
_computing_molecular_graphics 'diamond version 3.0a (Brandenburg,2004)'
_computing_publication_material 'SHELXTL (Siemens, 1996)'
_computing_structure_refinement 'SHELXL97 (Sheldrick, 1997)'
_computing_structure_solution 'SHELXS97 (Sheldrick, 1997)'
_diffrn_ambient_temperature 293(2)
_diffrn_measured_fraction_theta_full 0.947
_diffrn_measured_fraction_theta_max 0.947
_diffrn_measurement_device_type 'CCD area detector'
_diffrn_measurement_method 'phi and omega scans'
_diffrn_radiation_monochromator graphite
_diffrn_radiation_source 'fine-focus sealed tube'
_diffrn_radiation_type MoK\a
_diffrn_radiation_wavelength 0.71073
_diffrn_reflns_av_R_equivalents 0.0443
_diffrn_reflns_av_sigmaI/netI 0.0454
_diffrn_reflns_limit_h_max 11
_diffrn_reflns_limit_h_min -12
_diffrn_reflns_limit_k_max 10
_diffrn_reflns_limit_k_min -10
_diffrn_reflns_limit_l_max 29
_diffrn_reflns_limit_l_min -29
_diffrn_reflns_number 14282
_diffrn_reflns_theta_full 25.50
_diffrn_reflns_theta_max 25.50
_diffrn_reflns_theta_min 2.08
_exptl_absorpt_coefficient_mu 0.717
_exptl_absorpt_correction_type none
_exptl_crystal_colour brown
_exptl_crystal_density_diffrn 1.355
_exptl_crystal_density_method 'not measured'
_exptl_crystal_description block
_exptl_crystal_F_000 1016.0
_exptl_crystal_size_max 0.250
_exptl_crystal_size_mid 0.210
_exptl_crystal_size_min 0.190
_refine_diff_density_max 0.287
_refine_diff_density_min -0.434
_refine_diff_density_rms 0.049
_refine_ls_extinction_method none
_refine_ls_goodness_of_fit_ref 1.006
_refine_ls_hydrogen_treatment constr
_refine_ls_matrix_type full
_refine_ls_number_parameters 298
_refine_ls_number_reflns 4195
_refine_ls_number_restraints 0
_refine_ls_restrained_S_all 1.006
_refine_ls_R_factor_all 0.0751
_refine_ls_R_factor_gt 0.0416
_refine_ls_shift/su_max 0.001
_refine_ls_shift/su_mean 0.000
_refine_ls_structure_factor_coef Fsqd
_refine_ls_weighting_details 'calc w=1/[\s^2^(Fo^2^)+(0.0600P)^2^+0.0000P] where P=(Fo^2^+2Fc^2^)/3'
_refine_ls_weighting_scheme calc
_refine_ls_wR_factor_gt 0.1024
_refine_ls_wR_factor_ref 0.1126
_reflns_number_gt 2538
_reflns_number_total 4195
_reflns_threshold_expression >2sigma(I)
_cod_data_source_file 1267-2725.cff
_cod_data_source_block aa
_cod_depositor_comments
;
The following automatic conversions were performed:
'_symmetry_cell_setting' value 'Monoclinic' changed to 'monoclinic'
according to '/home/saulius/struct/CIF-dictionaries/cif_core.dic'
dictionary named 'cif_core.dic' version 2.4.1 from 2010-06-29.

Automatic conversion script
Id: cif_fix_enum 1555 2011-01-17 13:19:09Z saulius 
;
_cod_original_sg_symbol_Hall '-P 2yn '
_cod_original_sg_symbol_H-M 'P 21/n'
_cod_database_code 8102524

loop_
_symmetry_equiv_pos_as_xyz
'x, y, z'
'-x+1/2, y+1/2, -z+1/2'
'-x, -y, -z'
'x-1/2, -y-1/2, z-1/2'

loop_
_atom_site_label
_atom_site_type_symbol
_atom_site_fract_x
_atom_site_fract_y
_atom_site_fract_z
_atom_site_U_iso_or_equiv
_atom_site_adp_type
_atom_site_occupancy
_atom_site_symmetry_multiplicity
_atom_site_calc_flag
_atom_site_refinement_flags
_atom_site_disorder_assembly
_atom_site_disorder_group
Fe1 Fe 0.93769(4) 0.78100(5) 0.829058(16) 0.05496(17) Uani 1 1 d . . .
N1 N 0.9385(2) 0.4445(2) 0.73215(9) 0.0536(6) Uani 1 1 d . . .
P2 P 0.96749(8) 0.64634(8) 0.63516(3) 0.0582(2) Uani 1 1 d . . .
C8 C 0.8839(4) 0.9883(4) 0.80933(16) 0.0806(10) Uani 1 1 d . . .
H8A H 0.8012 1.0306 0.8151 0.097 Uiso 1 1 calc R . .
C20 C 1.2098(3) 0.7225(3) 0.61380(13) 0.0672(9) Uani 1 1 d . . .
H20A H 1.2257 0.6741 0.6466 0.081 Uiso 1 1 calc R . .
C19 C 1.0896(3) 0.7233(3) 0.59291(11) 0.0538(7) Uani 1 1 d . . .
C24 C 1.0694(3) 0.7974(3) 0.54397(12) 0.0646(8) Uani 1 1 d . . .
H24A H 0.9899 0.8001 0.5285 0.077 Uiso 1 1 calc R . .
C18 C 1.0153(3) 0.4527(3) 0.63886(11) 0.0520(7) Uani 1 1 d . . .
C16 C 1.1014(3) 0.2311(3) 0.59930(14) 0.0696(9) Uani 1 1 d . . .
H16A H 1.1376 0.1831 0.5700 0.084 Uiso 1 1 calc R . .
C15 C 1.0786(3) 0.1572(4) 0.64630(15) 0.0704(9) Uani 1 1 d . . .
H15A H 1.0971 0.0573 0.6485 0.084 Uiso 1 1 calc R . .
C14 C 1.0287(3) 0.2271(3) 0.69057(14) 0.0642(8) Uani 1 1 d . . .
H14A H 1.0157 0.1751 0.7227 0.077 Uiso 1 1 calc R . .
C13 C 0.9975(3) 0.3762(3) 0.68741(12) 0.0516(7) Uani 1 1 d . . .
C25 C 0.7594(3) 0.7697(4) 0.58674(16) 0.0739(10) Uani 1 1 d . . .
H25A H 0.7761 0.8468 0.6108 0.089 Uiso 1 1 calc R . .
C5 C 0.9391(3) 0.5600(3) 0.81834(11) 0.0564(8) Uani 1 1 d . . .
C4 C 0.8158(3) 0.6139(3) 0.81665(12) 0.0598(8) Uani 1 1 d . . .
H4A H 0.7578 0.6051 0.7856 0.072 Uiso 1 1 calc R . .
C30 C 0.8357(3) 0.6447(3) 0.58743(12) 0.0553(7) Uani 1 1 d . . .
C29 C 0.8043(3) 0.5320(4) 0.55181(12) 0.0663(9) Uani 1 1 d . . .
H29A H 0.8516 0.4462 0.5520 0.080 Uiso 1 1 calc R . .
C9 C 0.9218(4) 0.9130(4) 0.76284(14) 0.0737(10) Uani 1 1 d . . .
H9A H 0.8704 0.8934 0.7303 0.088 Uiso 1 1 calc R . .
C11 C 1.0037(3) 0.4888(3) 0.77288(12) 0.0547(7) Uani 1 1 d . . .
C2 C 0.8983(3) 0.6750(4) 0.89954(13) 0.0716(10) Uani 1 1 d . . .
H2A H 0.9081 0.7161 0.9364 0.086 Uiso 1 1 calc R . .
C17 C 1.0703(3) 0.3783(3) 0.59560(12) 0.0616(8) Uani 1 1 d . . .
H17A H 1.0865 0.4291 0.5635 0.074 Uiso 1 1 calc R . .
C1 C 0.9911(3) 0.6001(4) 0.87034(12) 0.0685(9) Uani 1 1 d . . .
H1B H 1.0755 0.5780 0.8836 0.082 Uiso 1 1 calc R . .
C3 C 0.7901(3) 0.6841(4) 0.86654(13) 0.0691(9) Uani 1 1 d . . .
H3A H 0.7119 0.7322 0.8762 0.083 Uiso 1 1 calc R . .
C28 C 0.7042(3) 0.5437(4) 0.51586(15) 0.0820(11) Uani 1 1 d . . .
H28A H 0.6855 0.4673 0.4918 0.098 Uiso 1 1 calc R . .
C10 C 1.0448(4) 0.8700(4) 0.77063(15) 0.0745(10) Uani 1 1 d . . .
H10A H 1.0950 0.8151 0.7445 0.089 Uiso 1 1 calc R . .
C22 C 1.2845(4) 0.8645(4) 0.53978(16) 0.0772(10) Uani 1 1 d . . .
H22A H 1.3492 0.9123 0.5223 0.093 Uiso 1 1 calc R . .
C23 C 1.1670(4) 0.8674(4) 0.51802(14) 0.0768(10) Uani 1 1 d . . .
H23A H 1.1520 0.9169 0.4853 0.092 Uiso 1 1 calc R . .
C12 C 1.1433(3) 0.4760(4) 0.77656(13) 0.0797(10) Uani 1 1 d . . .
H12A H 1.1735 0.4289 0.7442 0.120 Uiso 1 1 calc R . .
H12B H 1.1662 0.4185 0.8080 0.120 Uiso 1 1 calc R . .
H12C H 1.1792 0.5725 0.7797 0.120 Uiso 1 1 calc R . .
C6 C 1.0844(4) 0.9179(4) 0.82238(17) 0.0884(11) Uani 1 1 d . . .
H6A H 1.1673 0.9031 0.8387 0.106 Uiso 1 1 calc R . .
C7 C 0.9839(4) 0.9921(4) 0.84665(16) 0.0897(12) Uani 1 1 d . . .
H7A H 0.9841 1.0380 0.8829 0.108 Uiso 1 1 calc R . .
C27 C 0.6332(4) 0.6687(5) 0.51595(18) 0.0937(12) Uani 1 1 d . . .
H27A H 0.5660 0.6771 0.4918 0.112 Uiso 1 1 calc R . .
C26 C 0.6597(4) 0.7801(5) 0.55084(19) 0.0897(12) Uani 1 1 d . . .
H26A H 0.6105 0.8643 0.5506 0.108 Uiso 1 1 calc R . .
C21 C 1.3061(3) 0.7902(4) 0.58795(16) 0.0766(10) Uani 1 1 d . . .
H21A H 1.3861 0.7859 0.6029 0.092 Uiso 1 1 calc R . .

loop_
_atom_site_aniso_label
_atom_site_aniso_U_11
_atom_site_aniso_U_22
_atom_site_aniso_U_33
_atom_site_aniso_U_23
_atom_site_aniso_U_13
_atom_site_aniso_U_12
Fe1 0.0511(3) 0.0541(3) 0.0597(3) -0.0001(2) 0.0004(2) -0.0028(2)
N1 0.0512(16) 0.0513(14) 0.0585(15) 0.0043(12) 0.0037(12) -0.0012(12)
P2 0.0732(6) 0.0459(4) 0.0555(5) -0.0012(4) 0.0054(4) 0.0047(4)
C8 0.090(3) 0.059(2) 0.093(3) 0.002(2) 0.017(2) 0.005(2)
C20 0.076(3) 0.0534(18) 0.072(2) 0.0018(16) -0.0023(18) -0.0031(18)
C19 0.064(2) 0.0397(15) 0.0576(18) -0.0028(14) 0.0001(15) -0.0018(14)
C24 0.067(2) 0.064(2) 0.063(2) 0.0028(16) 0.0017(16) -0.0009(17)
C18 0.056(2) 0.0446(16) 0.0550(17) -0.0016(14) -0.0014(14) 0.0006(13)
C16 0.074(3) 0.061(2) 0.074(2) -0.0133(18) -0.0032(18) 0.0154(17)
C15 0.076(3) 0.0483(18) 0.087(2) -0.0032(19) -0.0118(19) 0.0127(16)
C14 0.070(2) 0.0485(18) 0.074(2) 0.0100(17) -0.0017(17) 0.0032(16)
C13 0.0449(19) 0.0523(18) 0.0576(18) -0.0009(14) -0.0032(14) -0.0054(13)
C25 0.066(3) 0.057(2) 0.099(3) 0.0024(18) 0.013(2) 0.0061(18)
C5 0.062(2) 0.0559(18) 0.0514(18) 0.0044(14) 0.0024(15) -0.0006(15)
C4 0.052(2) 0.063(2) 0.064(2) 0.0020(15) 0.0027(15) -0.0058(15)
C30 0.056(2) 0.0490(17) 0.0613(18) 0.0059(15) 0.0095(15) 0.0045(15)
C29 0.065(2) 0.062(2) 0.072(2) 0.0017(17) 0.0027(17) 0.0084(16)
C9 0.089(3) 0.062(2) 0.070(2) 0.0132(18) 0.004(2) 0.0053(19)
C11 0.055(2) 0.0483(17) 0.0610(19) 0.0121(15) -0.0019(15) -0.0002(14)
C2 0.085(3) 0.073(2) 0.058(2) 0.0015(16) 0.0106(19) 0.0004(19)
C17 0.070(2) 0.059(2) 0.0563(18) -0.0001(15) 0.0059(16) 0.0034(16)
C1 0.069(2) 0.076(2) 0.060(2) 0.0086(17) -0.0067(17) 0.0083(18)
C3 0.058(2) 0.076(2) 0.074(2) -0.0080(18) 0.0148(18) -0.0023(17)
C28 0.071(3) 0.087(3) 0.088(3) -0.002(2) -0.009(2) -0.001(2)
C10 0.077(3) 0.061(2) 0.086(3) -0.0013(18) 0.021(2) -0.0112(19)
C22 0.074(3) 0.062(2) 0.097(3) -0.008(2) 0.020(2) -0.0147(18)
C23 0.098(3) 0.066(2) 0.067(2) 0.0088(17) 0.012(2) -0.005(2)
C12 0.061(2) 0.100(3) 0.078(2) -0.017(2) -0.0113(18) 0.0204(19)
C6 0.065(3) 0.083(3) 0.117(3) 0.000(2) -0.007(2) -0.028(2)
C7 0.110(4) 0.070(2) 0.089(3) -0.017(2) 0.020(3) -0.028(2)
C27 0.068(3) 0.100(3) 0.112(3) 0.021(3) -0.010(2) 0.007(2)
C26 0.065(3) 0.074(3) 0.130(3) 0.022(3) 0.006(2) 0.017(2)
C21 0.067(3) 0.066(2) 0.096(3) -0.008(2) 0.000(2) -0.0099(19)

loop_
_atom_type_symbol
_atom_type_description
_atom_type_scat_dispersion_real
_atom_type_scat_dispersion_imag
_atom_type_scat_source
C C 0.0033 0.0016 'International Tables Vol C Tables 4.2.6.8 and 6.1.1.4'
H H 0.0000 0.0000 'International Tables Vol C Tables 4.2.6.8 and 6.1.1.4'
N N 0.0061 0.0033 'International Tables Vol C Tables 4.2.6.8 and 6.1.1.4'
P P 0.1023 0.0942 'International Tables Vol C Tables 4.2.6.8 and 6.1.1.4'
Fe Fe 0.3463 0.8444 'International Tables Vol C Tables 4.2.6.8 and 6.1.1.4'

loop_
_geom_angle_atom_site_label_1
_geom_angle_atom_site_label_2
_geom_angle_atom_site_label_3
_geom_angle
_geom_angle_site_symmetry_1
_geom_angle_site_symmetry_3
_geom_angle_publ_flag
C1 Fe1 C6 109.07(16) . . ?
C1 Fe1 C10 121.50(15) . . ?
C6 Fe1 C10 40.61(14) . . ?
C1 Fe1 C9 155.34(14) . . ?
C6 Fe1 C9 68.07(16) . . ?
C10 Fe1 C9 40.21(13) . . ?
C1 Fe1 C5 41.55(11) . . ?
C6 Fe1 C5 126.35(16) . . ?
C10 Fe1 C5 107.41(13) . . ?
C9 Fe1 C5 118.96(13) . . ?
C1 Fe1 C7 126.85(17) . . ?
C6 Fe1 C7 40.91(15) . . ?
C10 Fe1 C7 68.36(14) . . ?
C9 Fe1 C7 68.11(15) . . ?
C5 Fe1 C7 164.54(17) . . ?
C1 Fe1 C4 69.03(13) . . ?
C6 Fe1 C4 162.71(16) . . ?
C10 Fe1 C4 124.62(14) . . ?
C9 Fe1 C4 106.08(14) . . ?
C5 Fe1 C4 40.87(12) . . ?
C7 Fe1 C4 153.83(16) . . ?
C1 Fe1 C8 163.48(15) . . ?
C6 Fe1 C8 68.23(16) . . ?
C10 Fe1 C8 67.84(15) . . ?
C9 Fe1 C8 40.31(13) . . ?
C5 Fe1 C8 153.27(16) . . ?
C7 Fe1 C8 40.49(15) . . ?
C4 Fe1 C8 118.60(15) . . ?
C1 Fe1 C2 40.94(12) . . ?
C6 Fe1 C2 122.37(16) . . ?
C10 Fe1 C2 157.31(16) . . ?
C9 Fe1 C2 161.53(16) . . ?
C5 Fe1 C2 69.02(12) . . ?
C7 Fe1 C2 108.78(15) . . ?
C4 Fe1 C2 68.22(13) . . ?
C8 Fe1 C2 125.57(14) . . ?
C1 Fe1 C3 68.88(14) . . ?
C6 Fe1 C3 156.22(16) . . ?
C10 Fe1 C3 160.98(15) . . ?
C9 Fe1 C3 123.97(15) . . ?
C5 Fe1 C3 68.84(13) . . ?
C7 Fe1 C3 120.11(15) . . ?
C4 Fe1 C3 40.52(12) . . ?
C8 Fe1 C3 106.64(15) . . ?
C2 Fe1 C3 40.48(13) . . ?
C11 N1 C13 119.7(3) . . ?
C19 P2 C30 101.46(14) . . yes
C19 P2 C18 101.07(13) . . yes
C30 P2 C18 103.79(13) . . yes
C9 C8 C7 108.3(3) . . ?
C9 C8 Fe1 69.70(19) . . ?
C7 C8 Fe1 69.7(2) . . ?
C9 C8 H8A 125.9 . . ?
C7 C8 H8A 125.9 . . ?
Fe1 C8 H8A 125.9 . . ?
C21 C20 C19 122.4(3) . . ?
C21 C20 H20A 118.8 . . ?
C19 C20 H20A 118.8 . . ?
C20 C19 C24 117.1(3) . . ?
C20 C19 P2 117.7(2) . . ?
C24 C19 P2 124.8(3) . . ?
C19 C24 C23 120.4(3) . . ?
C19 C24 H24A 119.8 . . ?
C23 C24 H24A 119.8 . . ?
C13 C18 C17 118.1(3) . . ?
C13 C18 P2 118.6(2) . . ?
C17 C18 P2 123.2(2) . . ?
C15 C16 C17 119.2(3) . . ?
C15 C16 H16A 120.4 . . ?
C17 C16 H16A 120.4 . . ?
C16 C15 C14 121.3(3) . . ?
C16 C15 H15A 119.4 . . ?
C14 C15 H15A 119.4 . . ?
C15 C14 C13 120.1(3) . . ?
C15 C14 H14A 120.0 . . ?
C13 C14 H14A 120.0 . . ?
C18 C13 C14 119.7(3) . . ?
C18 C13 N1 120.7(2) . . ?
C14 C13 N1 119.4(3) . . ?
C26 C25 C30 120.8(3) . . ?
C26 C25 H25A 119.6 . . ?
C30 C25 H25A 119.6 . . ?
C4 C5 C1 107.0(3) . . ?
C4 C5 C11 125.7(3) . . ?
C1 C5 C11 127.1(3) . . ?
C4 C5 Fe1 69.63(17) . . ?
C1 C5 Fe1 68.66(17) . . ?
C11 C5 Fe1 122.6(2) . . ?
C3 C4 C5 109.1(3) . . ?
C3 C4 Fe1 70.47(18) . . ?
C5 C4 Fe1 69.50(17) . . ?
C3 C4 H4A 125.5 . . ?
C5 C4 H4A 125.5 . . ?
Fe1 C4 H4A 125.5 . . ?
C29 C30 C25 117.1(3) . . ?
C29 C30 P2 126.2(2) . . ?
C25 C30 P2 116.8(3) . . ?
C30 C29 C28 121.6(3) . . ?
C30 C29 H29A 119.2 . . ?
C28 C29 H29A 119.2 . . ?
C10 C9 C8 108.4(3) . . ?
C10 C9 Fe1 69.79(19) . . ?
C8 C9 Fe1 69.99(19) . . ?
C10 C9 H9A 125.8 . . ?
C8 C9 H9A 125.8 . . ?
Fe1 C9 H9A 125.8 . . ?
N1 C11 C5 118.1(3) . . ?
N1 C11 C12 123.9(3) . . ?
C5 C11 C12 118.0(3) . . ?
C3 C2 C1 108.7(3) . . ?
C3 C2 Fe1 70.43(19) . . ?
C1 C2 Fe1 68.83(18) . . ?
C3 C2 H2A 125.6 . . ?
C1 C2 H2A 125.6 . . ?
Fe1 C2 H2A 125.6 . . ?
C16 C17 C18 121.6(3) . . ?
C16 C17 H17A 119.2 . . ?
C18 C17 H17A 119.2 . . ?
C2 C1 C5 107.7(3) . . ?
C2 C1 Fe1 70.22(18) . . ?
C5 C1 Fe1 69.79(17) . . ?
C2 C1 H1B 126.1 . . ?
C5 C1 H1B 126.1 . . ?
Fe1 C1 H1B 126.1 . . ?
C2 C3 C4 107.5(3) . . ?
C2 C3 Fe1 69.09(19) . . ?
C4 C3 Fe1 69.01(18) . . ?
C2 C3 H3A 126.3 . . ?
C4 C3 H3A 126.3 . . ?
Fe1 C3 H3A 126.3 . . ?
C27 C28 C29 119.5(4) . . ?
C27 C28 H28A 120.3 . . ?
C29 C28 H28A 120.3 . . ?
C9 C10 C6 108.3(3) . . ?
C9 C10 Fe1 70.01(19) . . ?
C6 C10 Fe1 69.62(19) . . ?
C9 C10 H10A 125.9 . . ?
C6 C10 H10A 125.9 . . ?
Fe1 C10 H10A 125.9 . . ?
C23 C22 C21 119.2(3) . . ?
C23 C22 H22A 120.4 . . ?
C21 C22 H22A 120.4 . . ?
C22 C23 C24 121.0(3) . . ?
C22 C23 H23A 119.5 . . ?
C24 C23 H23A 119.5 . . ?
C11 C12 H12A 109.5 . . ?
C11 C12 H12B 109.5 . . ?
H12A C12 H12B 109.5 . . ?
C11 C12 H12C 109.5 . . ?
H12A C12 H12C 109.5 . . ?
H12B C12 H12C 109.5 . . ?
C10 C6 C7 107.7(4) . . ?
C10 C6 Fe1 69.76(19) . . ?
C7 C6 Fe1 69.8(2) . . ?
C10 C6 H6A 126.1 . . ?
C7 C6 H6A 126.1 . . ?
Fe1 C6 H6A 126.1 . . ?
C8 C7 C6 107.4(3) . . ?
C8 C7 Fe1 69.8(2) . . ?
C6 C7 Fe1 69.2(2) . . ?
C8 C7 H7A 126.3 . . ?
C6 C7 H7A 126.3 . . ?
Fe1 C7 H7A 126.3 . . ?
C26 C27 C28 120.6(4) . . ?
C26 C27 H27A 119.7 . . ?
C28 C27 H27A 119.7 . . ?
C27 C26 C25 120.5(4) . . ?
C27 C26 H26A 119.8 . . ?
C25 C26 H26A 119.8 . . ?
C20 C21 C22 119.8(4) . . ?
C20 C21 H21A 120.1 . . ?
C22 C21 H21A 120.1 . . ?

loop_
_geom_bond_atom_site_label_1
_geom_bond_atom_site_label_2
_geom_bond_distance
_geom_bond_site_symmetry_2
_geom_bond_publ_flag
Fe1 C1 2.008(3) . yes
Fe1 C6 2.017(3) . yes
Fe1 C10 2.018(3) . yes
Fe1 C9 2.021(3) . yes
Fe1 C5 2.023(3) . yes
Fe1 C7 2.025(4) . yes
Fe1 C4 2.025(3) . yes
Fe1 C8 2.025(3) . yes
Fe1 C2 2.026(3) . yes
Fe1 C3 2.044(3) . yes
N1 C11 1.275(3) . ?
N1 C13 1.417(3) . ?
P2 C19 1.823(3) . ?
P2 C30 1.824(3) . ?
P2 C18 1.833(3) . ?
C8 C9 1.394(5) . ?
C8 C7 1.401(5) . ?
C8 H8A 0.9800 . ?
C20 C21 1.368(5) . ?
C20 C19 1.382(4) . ?
C20 H20A 0.9300 . ?
C19 C24 1.388(4) . ?
C24 C23 1.388(5) . ?
C24 H24A 0.9300 . ?
C18 C13 1.393(4) . ?
C18 C17 1.396(4) . ?
C16 C15 1.358(4) . ?
C16 C17 1.380(4) . ?
C16 H16A 0.9300 . ?
C15 C14 1.372(5) . ?
C15 H15A 0.9300 . ?
C14 C13 1.396(4) . ?
C14 H14A 0.9300 . ?
C25 C26 1.379(5) . ?
C25 C30 1.400(4) . ?
C25 H25A 0.9300 . ?
C5 C4 1.413(4) . ?
C5 C1 1.430(4) . ?
C5 C11 1.470(4) . ?
C4 C3 1.409(4) . ?
C4 H4A 0.9800 . ?
C30 C29 1.383(4) . ?
C29 C28 1.384(5) . ?
C29 H29A 0.9300 . ?
C9 C10 1.388(5) . ?
C9 H9A 0.9800 . ?
C11 C12 1.507(4) . ?
C2 C3 1.408(4) . ?
C2 C1 1.411(4) . ?
C2 H2A 0.9800 . ?
C17 H17A 0.9300 . ?
C1 H1B 0.9800 . ?
C3 H3A 0.9800 . ?
C28 C27 1.367(5) . ?
C28 H28A 0.9300 . ?
C10 C6 1.400(5) . ?
C10 H10A 0.9800 . ?
C22 C23 1.364(5) . ?
C22 C21 1.376(5) . ?
C22 H22A 0.9300 . ?
C23 H23A 0.9300 . ?
C12 H12A 0.9600 . ?
C12 H12B 0.9600 . ?
C12 H12C 0.9600 . ?
C6 C7 1.412(5) . ?
C6 H6A 0.9800 . ?
C7 H7A 0.9800 . ?
C27 C26 1.352(5) . ?
C27 H27A 0.9300 . ?
C26 H26A 0.9300 . ?
C21 H21A 0.9300 . ?
